data_4330094
loop_
_publ_author_name
'William W. Brennessel'
'John E. Ellis'

_publ_contact_author_address
;
Department of Chemistry
University of Minnesota
207 Pleasant Street SE
Minneapolis, MN 55455
;
_publ_contact_author_email ellis@umn.edu
_publ_contact_author_name 'John E. Ellis'
_publ_contact_author_phone 1-612-625-6391
_publ_section_title
;
 Naphthalene and Anthracene Cobaltates(1-): Useful Storable Sources of an
 Atomic Cobalt Anion
;
_journal_name_full 'Inorganic Chemistry'
_journal_page_first 9076
_journal_page_last 9094
_journal_paper_doi 10.1021/ic301240u
_journal_volume 51
_journal_year 2012
_chemical_absolute_configuration ad
_chemical_formula_moiety '0.5(C4 H8 O), C12 H24 K O6, C14 H30 Co P2'
_chemical_formula_sum 'C28 H58 Co K O6.5 P2'
_chemical_formula_weight 658.71
_chemical_name_common 04349
_chemical_name_systematic
; 
 ? 
;
_space_group_IT_number 18
_symmetry_cell_setting orthorhombic
_symmetry_space_group_name_Hall 'P 2 2ab'
_symmetry_space_group_name_H-M 'P 21 21 2'
_atom_sites_solution_hydrogens geom
_atom_sites_solution_primary direct
_atom_sites_solution_secondary difmap
_audit_creation_method SHELXL-97
_cell_angle_alpha 90.00
_cell_angle_beta 90.00
_cell_angle_gamma 90.00
_cell_formula_units_Z 4
_cell_length_a 15.884(2)
_cell_length_b 22.297(3)
_cell_length_c 9.8714(13)
_cell_measurement_reflns_used 3084
_cell_measurement_temperature 173(2)
_cell_measurement_theta_max 23.56
_cell_measurement_theta_min 2.56
_cell_volume 3496.1(8)
_computing_cell_refinement 'SAINT (Bruker, 2003)'
_computing_data_collection 'SMART (Bruker, 2003)'
_computing_data_reduction 'SAINT (Bruker, 2003)'
_computing_molecular_graphics 'SHELXTL (Sheldrick, 2008)'
_computing_publication_material 'SHELXTL (Sheldrick, 2008)'
_computing_structure_refinement 'SHELXL-97 (Sheldrick, 2008)'
_computing_structure_solution 'SIR97 (Altomare et al., 1999)'
_diffrn_ambient_temperature 173(2)
_diffrn_measured_fraction_theta_full 0.999
_diffrn_measured_fraction_theta_max 0.999
_diffrn_measurement_device_type 'Bruker SMART Platform CCD'
_diffrn_measurement_method 'area detector, \w scans per \f'
_diffrn_radiation_monochromator graphite
_diffrn_radiation_source 'normal-focus sealed tube'
_diffrn_radiation_type MoK\a
_diffrn_radiation_wavelength 0.71073
_diffrn_reflns_av_R_equivalents 0.0649
_diffrn_reflns_av_sigmaI/netI 0.0676
_diffrn_reflns_limit_h_max 18
_diffrn_reflns_limit_h_min -18
_diffrn_reflns_limit_k_max 26
_diffrn_reflns_limit_k_min -24
_diffrn_reflns_limit_l_max 9
_diffrn_reflns_limit_l_min -11
_diffrn_reflns_number 21212
_diffrn_reflns_theta_full 25.05
_diffrn_reflns_theta_max 25.05
_diffrn_reflns_theta_min 1.57
_exptl_absorpt_coefficient_mu 0.738
_exptl_absorpt_correction_T_max 0.8664
_exptl_absorpt_correction_T_min 0.8428
_exptl_absorpt_correction_type multi-scan
_exptl_absorpt_process_details 'SADABS (Sheldrick, 2008)'
_exptl_crystal_colour red
_exptl_crystal_density_diffrn 1.251
_exptl_crystal_description block
_exptl_crystal_F_000 1416
_exptl_crystal_size_max 0.24
_exptl_crystal_size_mid 0.20
_exptl_crystal_size_min 0.20
_refine_diff_density_max 0.395
_refine_diff_density_min -0.318
_refine_diff_density_rms 0.062
_refine_ls_abs_structure_details 'Flack H D (1983), 2701 Friedel Pairs, Acta Cryst. A39, 876-881'
_refine_ls_abs_structure_Flack -0.026(18)
_refine_ls_extinction_method none
_refine_ls_goodness_of_fit_ref 1.040
_refine_ls_hydrogen_treatment constr
_refine_ls_matrix_type full
_refine_ls_number_parameters 395
_refine_ls_number_reflns 6194
_refine_ls_number_restraints 43
_refine_ls_restrained_S_all 1.038
_refine_ls_R_factor_all 0.0657
_refine_ls_R_factor_gt 0.0429
_refine_ls_shift/su_max 0.001
_refine_ls_shift/su_mean 0.000
_refine_ls_structure_factor_coef Fsqd
_refine_ls_weighting_details 'calc w=1/[\s^2^(Fo^2^)+(0.0435P)^2^+0.6517P] where P=(Fo^2^+2Fc^2^)/3'
_refine_ls_weighting_scheme calc
_refine_ls_wR_factor_gt 0.0926
_refine_ls_wR_factor_ref 0.1037
_reflns_number_gt 4916
_reflns_number_total 6194
_reflns_threshold_expression >2sigma(I)
_cod_data_source_file ic301240u_si_001_01.cif
_cod_data_source_block RD3
_cod_original_cell_volume 3496.0(8)
_cod_original_formula_sum 'C28 H58 Co K O6.50 P2'
_cod_database_code 4330094

loop_
_symmetry_equiv_pos_as_xyz
'x, y, z'
'-x, -y, z'
'-x+1/2, y+1/2, -z'
'x+1/2, -y+1/2, -z'

loop_
_atom_site_label
_atom_site_type_symbol
_atom_site_fract_x
_atom_site_fract_y
_atom_site_fract_z
_atom_site_U_iso_or_equiv
_atom_site_adp_type
_atom_site_occupancy
_atom_site_symmetry_multiplicity
_atom_site_calc_flag
_atom_site_refinement_flags
_atom_site_disorder_assembly
_atom_site_disorder_group
Co1 Co 0.16330(3) 0.83794(2) 0.33381(5) 0.02782(14) Uani 1 1 d D . .
C1 C 0.1608(3) 0.74741(18) 0.3527(4) 0.0421(10) Uani 1 1 d . A .
H1 H 0.1058 0.7283 0.3291 0.050 Uiso 1 1 calc R . .
C2 C 0.2102(3) 0.76382(18) 0.2416(4) 0.0357(10) Uani 1 1 d . A .
H2 H 0.1849 0.7546 0.1512 0.043 Uiso 1 1 calc R . .
C3 C 0.3058(3) 0.7620(2) 0.2457(5) 0.0531(13) Uani 1 1 d . . .
H3A H 0.3236 0.7275 0.3019 0.064 Uiso 1 1 calc R A .
H3B H 0.3271 0.7552 0.1527 0.064 Uiso 1 1 calc R . .
C4 C 0.3459(2) 0.8182(2) 0.3014(5) 0.0455(11) Uani 1 1 d . A .
H4A H 0.3690 0.8420 0.2253 0.055 Uiso 1 1 calc R . .
H4B H 0.3934 0.8068 0.3609 0.055 Uiso 1 1 calc R . .
C5 C 0.2855(2) 0.85693(18) 0.3807(4) 0.0328(10) Uani 1 1 d . A .
H5 H 0.2996 0.9006 0.3809 0.039 Uiso 1 1 calc R . .
C6 C 0.2422(2) 0.83702(19) 0.4963(4) 0.0337(9) Uani 1 1 d . A .
H6 H 0.2308 0.8686 0.5659 0.040 Uiso 1 1 calc R . .
C7 C 0.2534(3) 0.7736(2) 0.5521(5) 0.0485(12) Uani 1 1 d . . .
H7A H 0.3131 0.7617 0.5415 0.058 Uiso 1 1 calc R A .
H7B H 0.2406 0.7740 0.6503 0.058 Uiso 1 1 calc R . .
C8 C 0.1984(4) 0.7268(2) 0.4840(5) 0.0630(16) Uani 1 1 d . A .
H8A H 0.2325 0.6905 0.4670 0.076 Uiso 1 1 calc R . .
H8B H 0.1523 0.7156 0.5466 0.076 Uiso 1 1 calc R . .
P1 P 0.0533(3) 0.859(3) 0.445(2) 0.044(2) Uani 0.50 1 d PD A 1
C9 C 0.0574(7) 0.9075(5) 0.5862(11) 0.091(4) Uani 0.50 1 d PD A 1
H9A H 0.0006 0.9125 0.6235 0.137 Uiso 0.50 1 calc PR A 1
H9B H 0.0794 0.9466 0.5579 0.137 Uiso 0.50 1 calc PR A 1
H9C H 0.0944 0.8903 0.6555 0.137 Uiso 0.50 1 calc PR A 1
C10 C -0.0500(5) 0.8731(5) 0.3756(11) 0.073(3) Uani 0.50 1 d PD A 1
H10A H -0.0923 0.8688 0.4472 0.109 Uiso 0.50 1 calc PR A 1
H10B H -0.0617 0.8444 0.3030 0.109 Uiso 0.50 1 calc PR A 1
H10C H -0.0521 0.9140 0.3391 0.109 Uiso 0.50 1 calc PR A 1
C11 C 0.0117(7) 0.7889(4) 0.5549(14) 0.086(3) Uani 0.50 1 d PD A 1
H11A H -0.0368 0.8015 0.6095 0.128 Uiso 0.50 1 calc PR A 1
H11B H 0.0568 0.7749 0.6148 0.128 Uiso 0.50 1 calc PR A 1
H11C H -0.0052 0.7564 0.4941 0.128 Uiso 0.50 1 calc PR A 1
P1' P 0.0519(3) 0.855(3) 0.445(2) 0.044(2) Uani 0.50 1 d PD A 5
C9' C 0.0471(7) 0.8518(6) 0.6230(9) 0.091(4) Uani 0.50 1 d PD A 5
H9'A H 0.0192 0.8879 0.6572 0.137 Uiso 0.50 1 calc PR A 5
H9'B H 0.1042 0.8495 0.6600 0.137 Uiso 0.50 1 calc PR A 5
H9'C H 0.0151 0.8163 0.6509 0.137 Uiso 0.50 1 calc PR A 5
C10' C -0.0497(6) 0.8274(5) 0.3915(12) 0.073(3) Uani 0.50 1 d PD A 5
H10D H -0.0933 0.8433 0.4519 0.109 Uiso 0.50 1 calc PR A 5
H10E H -0.0502 0.7835 0.3953 0.109 Uiso 0.50 1 calc PR A 5
H10F H -0.0609 0.8405 0.2985 0.109 Uiso 0.50 1 calc PR A 5
C11' C 0.0122(7) 0.9406(4) 0.4379(14) 0.086(3) Uani 0.50 1 d PD A 5
H11D H -0.0260 0.9483 0.5139 0.128 Uiso 0.50 1 calc PR A 5
H11E H -0.0174 0.9478 0.3524 0.128 Uiso 0.50 1 calc PR A 5
H11F H 0.0608 0.9676 0.4442 0.128 Uiso 0.50 1 calc PR A 5
P2 P 0.15622(7) 0.89487(5) 0.16350(11) 0.0376(3) Uani 1 1 d . A .
C12 C 0.0586(3) 0.9100(2) 0.0675(5) 0.0610(15) Uani 1 1 d . . .
H12A H 0.0710 0.9373 -0.0077 0.092 Uiso 1 1 calc R A .
H12B H 0.0169 0.9286 0.1276 0.092 Uiso 1 1 calc R . .
H12C H 0.0361 0.8723 0.0317 0.092 Uiso 1 1 calc R . .
C13 C 0.1887(3) 0.9738(2) 0.1836(6) 0.0671(15) Uani 1 1 d . . .
H13A H 0.1835 0.9946 0.0966 0.101 Uiso 1 1 calc R A .
H13B H 0.2474 0.9754 0.2141 0.101 Uiso 1 1 calc R . .
H13C H 0.1526 0.9933 0.2509 0.101 Uiso 1 1 calc R . .
C14 C 0.2224(4) 0.8756(3) 0.0152(5) 0.0729(17) Uani 1 1 d . . .
H14A H 0.2130 0.9050 -0.0571 0.109 Uiso 1 1 calc R A .
H14B H 0.2073 0.8355 -0.0175 0.109 Uiso 1 1 calc R . .
H14C H 0.2818 0.8761 0.0416 0.109 Uiso 1 1 calc R . .
K1 K 0.14354(5) 0.62929(4) 0.19390(9) 0.0365(2) Uani 1 1 d . . .
O1 O 0.00859(19) 0.67911(15) 0.0356(3) 0.0517(9) Uani 1 1 d . A .
C15 C 0.0410(3) 0.7201(2) -0.0608(5) 0.0626(15) Uani 1 1 d . . .
H15A H 0.0686 0.7541 -0.0138 0.075 Uiso 1 1 calc R A .
H15B H -0.0054 0.7363 -0.1169 0.075 Uiso 1 1 calc R . .
C16 C 0.1029(3) 0.6889(3) -0.1481(5) 0.0628(14) Uani 1 1 d . A .
H16A H 0.0769 0.6528 -0.1889 0.075 Uiso 1 1 calc R . .
H16B H 0.1213 0.7158 -0.2222 0.075 Uiso 1 1 calc R . .
O2 O 0.17269(19) 0.67226(13) -0.0677(3) 0.0463(8) Uani 1 1 d . A .
C17 C 0.2367(3) 0.6429(2) -0.1426(4) 0.0504(12) Uani 1 1 d . . .
H17A H 0.2534 0.6677 -0.2213 0.061 Uiso 1 1 calc R A .
H17B H 0.2159 0.6038 -0.1765 0.061 Uiso 1 1 calc R . .
C18 C 0.3104(3) 0.6335(2) -0.0515(4) 0.0492(12) Uani 1 1 d . A .
H18A H 0.3577 0.6159 -0.1033 0.059 Uiso 1 1 calc R . .
H18B H 0.3291 0.6724 -0.0137 0.059 Uiso 1 1 calc R . .
O3 O 0.28694(17) 0.59434(12) 0.0549(3) 0.0365(7) Uani 1 1 d . A .
C19 C 0.3559(2) 0.5820(2) 0.1429(5) 0.0440(11) Uani 1 1 d . . .
H19A H 0.3727 0.6190 0.1914 0.053 Uiso 1 1 calc R A .
H19B H 0.4047 0.5676 0.0898 0.053 Uiso 1 1 calc R . .
C20 C 0.3292(3) 0.5354(2) 0.2417(4) 0.0446(11) Uani 1 1 d . A .
H20A H 0.3076 0.4998 0.1929 0.054 Uiso 1 1 calc R . .
H20B H 0.3780 0.5227 0.2973 0.054 Uiso 1 1 calc R . .
O4 O 0.26535(16) 0.55925(12) 0.3266(3) 0.0380(7) Uani 1 1 d . A .
C21 C 0.2363(3) 0.5164(2) 0.4231(5) 0.0465(12) Uani 1 1 d . . .
H21A H 0.2834 0.5034 0.4817 0.056 Uiso 1 1 calc R A .
H21B H 0.2135 0.4807 0.3760 0.056 Uiso 1 1 calc R . .
C22 C 0.1690(3) 0.5450(2) 0.5072(4) 0.0479(11) Uani 1 1 d . A .
H22A H 0.1511 0.5171 0.5798 0.057 Uiso 1 1 calc R . .
H22B H 0.1910 0.5819 0.5500 0.057 Uiso 1 1 calc R . .
O5 O 0.09934(18) 0.55913(13) 0.4232(3) 0.0421(8) Uani 1 1 d . A .
C23 C 0.0319(3) 0.5859(2) 0.4959(5) 0.0547(14) Uani 1 1 d . . .
H23A H 0.0506 0.6244 0.5360 0.066 Uiso 1 1 calc R A .
H23B H 0.0138 0.5591 0.5703 0.066 Uiso 1 1 calc R . .
C24 C -0.0400(3) 0.5967(2) 0.4005(5) 0.0563(14) Uani 1 1 d . A .
H24A H -0.0561 0.5588 0.3556 0.068 Uiso 1 1 calc R . .
H24B H -0.0894 0.6119 0.4513 0.068 Uiso 1 1 calc R . .
O6 O -0.01497(16) 0.63940(14) 0.3023(3) 0.0460(8) Uani 1 1 d . A .
C25 C -0.0825(3) 0.6586(3) 0.2189(6) 0.0764(19) Uani 1 1 d . . .
H25A H -0.1282 0.6754 0.2755 0.092 Uiso 1 1 calc R A .
H25B H -0.1053 0.6242 0.1673 0.092 Uiso 1 1 calc R . .
C26 C -0.0509(3) 0.7050(3) 0.1244(6) 0.0761(19) Uani 1 1 d . A .
H26A H -0.0984 0.7218 0.0716 0.091 Uiso 1 1 calc R . .
H26B H -0.0244 0.7380 0.1761 0.091 Uiso 1 1 calc R . .
O7 O 0.0581(19) 0.531(2) 0.026(3) 0.094(5) Uani 0.184(7) 1 d PD A -1
C27 C 0.0688(18) 0.497(2) -0.098(4) 0.084(7) Uani 0.184(7) 1 d PD A -1
H27A H 0.0962 0.4582 -0.0800 0.101 Uiso 0.184(7) 1 calc PR A -1
H27B H 0.1038 0.5200 -0.1631 0.101 Uiso 0.184(7) 1 calc PR A -1
C28 C -0.0207(19) 0.488(3) -0.154(3) 0.096(7) Uani 0.184(7) 1 d PD A -1
H28A H -0.0273 0.4476 -0.1931 0.115 Uiso 0.184(7) 1 calc PR A -1
H28B H -0.0342 0.5185 -0.2236 0.115 Uiso 0.184(7) 1 calc PR A -1
C29 C -0.0774(17) 0.496(3) -0.028(3) 0.096(7) Uani 0.184(7) 1 d PD A -1
H29A H -0.1145 0.5313 -0.0383 0.115 Uiso 0.184(7) 1 calc PR A -1
H29B H -0.1126 0.4599 -0.0135 0.115 Uiso 0.184(7) 1 calc PR A -1
C30 C -0.015(2) 0.505(3) 0.090(2) 0.094(5) Uani 0.184(7) 1 d PD A -1
H30A H -0.0387 0.5323 0.1588 0.113 Uiso 0.184(7) 1 calc PR A -1
H30B H -0.0014 0.4660 0.1332 0.113 Uiso 0.184(7) 1 calc PR A -1
O7' O 0.0545(10) 0.5231(12) 0.0787(15) 0.094(5) Uani 0.316(7) 1 d PD A -5
C27' C 0.1056(10) 0.5010(12) -0.031(2) 0.084(7) Uani 0.316(7) 1 d PD A -5
H27C H 0.1511 0.4749 0.0046 0.101 Uiso 0.316(7) 1 calc PR A -5
H27D H 0.1314 0.5347 -0.0810 0.101 Uiso 0.316(7) 1 calc PR A -5
C28' C 0.0461(10) 0.4651(11) -0.123(2) 0.096(7) Uani 0.316(7) 1 d PD A -5
H28C H 0.0644 0.4672 -0.2187 0.115 Uiso 0.316(7) 1 calc PR A -5
H28D H 0.0431 0.4226 -0.0948 0.115 Uiso 0.316(7) 1 calc PR A -5
C29' C -0.0389(12) 0.4967(14) -0.103(2) 0.096(7) Uani 0.316(7) 1 d PD A -5
H29C H -0.0858 0.4675 -0.1069 0.115 Uiso 0.316(7) 1 calc PR A -5
H29D H -0.0477 0.5278 -0.1730 0.115 Uiso 0.316(7) 1 calc PR A -5
C30' C -0.0327(11) 0.5251(13) 0.0387(18) 0.094(5) Uani 0.316(7) 1 d PD A -5
H30C H -0.0528 0.5672 0.0360 0.113 Uiso 0.316(7) 1 calc PR A -5
H30D H -0.0678 0.5026 0.1040 0.113 Uiso 0.316(7) 1 calc PR A -5

loop_
_atom_site_aniso_label
_atom_site_aniso_U_11
_atom_site_aniso_U_22
_atom_site_aniso_U_33
_atom_site_aniso_U_23
_atom_site_aniso_U_13
_atom_site_aniso_U_12
Co1 0.0248(2) 0.0300(3) 0.0286(3) 0.0007(2) -0.0023(2) -0.0002(2)
C1 0.052(2) 0.037(2) 0.037(2) -0.0077(19) 0.000(2) -0.011(2)
C2 0.048(3) 0.027(2) 0.032(2) -0.0013(19) -0.008(2) -0.005(2)
C3 0.043(3) 0.041(3) 0.075(4) -0.004(3) 0.011(2) 0.007(2)
C4 0.027(2) 0.057(3) 0.052(3) 0.002(2) -0.003(2) 0.0002(19)
C5 0.0229(19) 0.027(2) 0.048(3) -0.0024(18) -0.0071(17) -0.0007(16)
C6 0.032(2) 0.031(2) 0.039(2) -0.003(2) -0.0083(18) 0.0024(19)
C7 0.056(3) 0.044(3) 0.046(3) 0.016(2) -0.014(2) -0.003(2)
C8 0.109(5) 0.036(3) 0.044(3) 0.010(2) -0.004(3) -0.009(3)
P1 0.0285(6) 0.061(7) 0.0432(7) -0.0130(12) 0.0025(6) -0.0003(11)
C9 0.062(5) 0.152(12) 0.060(6) -0.012(7) 0.025(4) 0.028(8)
C10 0.033(3) 0.094(8) 0.090(6) -0.018(7) 0.007(3) -0.002(6)
C11 0.066(5) 0.061(5) 0.130(8) 0.023(5) 0.056(6) 0.018(4)
P1' 0.0285(6) 0.061(7) 0.0432(7) -0.0130(12) 0.0025(6) -0.0003(11)
C9' 0.062(5) 0.152(12) 0.060(6) -0.012(7) 0.025(4) 0.028(8)
C10' 0.033(3) 0.094(8) 0.090(6) -0.018(7) 0.007(3) -0.002(6)
C11' 0.066(5) 0.061(5) 0.130(8) 0.023(5) 0.056(6) 0.018(4)
P2 0.0378(5) 0.0372(6) 0.0379(6) 0.0092(5) -0.0062(6) -0.0003(5)
C12 0.061(3) 0.062(4) 0.060(3) 0.026(3) -0.024(3) -0.005(3)
C13 0.085(4) 0.052(3) 0.064(4) 0.022(3) -0.017(3) -0.016(3)
C14 0.092(4) 0.082(4) 0.045(3) 0.024(3) 0.016(3) 0.011(3)
K1 0.0364(5) 0.0400(5) 0.0331(5) 0.0057(4) 0.0087(4) 0.0078(4)
O1 0.0472(18) 0.060(2) 0.048(2) 0.0054(17) -0.0103(16) 0.0074(16)
C15 0.060(3) 0.070(4) 0.057(3) 0.020(3) -0.031(3) 0.001(3)
C16 0.070(3) 0.079(4) 0.039(3) 0.015(3) -0.011(3) -0.005(3)
O2 0.0543(18) 0.059(2) 0.0251(15) 0.0028(14) -0.0052(14) 0.0041(16)
C17 0.070(3) 0.052(3) 0.029(3) 0.004(2) 0.013(2) -0.005(2)
C18 0.054(3) 0.053(3) 0.040(3) 0.005(2) 0.021(2) -0.005(2)
O3 0.0339(15) 0.0414(18) 0.0342(16) -0.0022(14) 0.0084(13) -0.0009(13)
C19 0.029(2) 0.048(3) 0.055(3) -0.004(2) 0.005(2) -0.0006(19)
C20 0.038(2) 0.044(3) 0.052(3) -0.002(2) -0.005(2) 0.006(2)
O4 0.0403(15) 0.0368(16) 0.0369(16) 0.0047(15) 0.0014(15) 0.0013(12)
C21 0.053(3) 0.040(3) 0.047(3) 0.012(2) -0.007(2) -0.003(2)
C22 0.058(3) 0.056(3) 0.030(2) 0.010(2) 0.001(2) -0.005(3)
O5 0.0467(18) 0.0464(19) 0.0330(17) 0.0028(15) 0.0076(14) -0.0007(14)
C23 0.060(3) 0.063(3) 0.042(3) 0.006(2) 0.026(3) -0.003(3)
C24 0.038(3) 0.070(4) 0.061(3) -0.009(3) 0.022(2) -0.004(2)
O6 0.0321(15) 0.061(2) 0.0445(18) 0.0001(16) 0.0067(14) 0.0031(14)
C25 0.031(2) 0.133(6) 0.064(3) 0.003(4) 0.000(2) 0.021(3)
C26 0.053(3) 0.104(5) 0.072(4) 0.009(4) -0.004(3) 0.037(3)
O7 0.093(7) 0.128(11) 0.062(9) -0.031(10) 0.013(7) -0.026(6)
C27 0.070(16) 0.075(12) 0.11(2) -0.039(15) -0.003(12) -0.010(13)
C28 0.076(12) 0.127(17) 0.085(12) -0.069(11) -0.036(10) 0.028(11)
C29 0.076(12) 0.127(17) 0.085(12) -0.069(11) -0.036(10) 0.028(11)
C30 0.093(7) 0.128(11) 0.062(9) -0.031(10) 0.013(7) -0.026(6)
O7' 0.093(7) 0.128(11) 0.062(9) -0.031(10) 0.013(7) -0.026(6)
C27' 0.070(16) 0.075(12) 0.11(2) -0.039(15) -0.003(12) -0.010(13)
C28' 0.076(12) 0.127(17) 0.085(12) -0.069(11) -0.036(10) 0.028(11)
C29' 0.076(12) 0.127(17) 0.085(12) -0.069(11) -0.036(10) 0.028(11)
C30' 0.093(7) 0.128(11) 0.062(9) -0.031(10) 0.013(7) -0.026(6)

loop_
_atom_type_symbol
_atom_type_description
_atom_type_scat_dispersion_real
_atom_type_scat_dispersion_imag
_atom_type_scat_source
C C 0.0033 0.0016 'International Tables Vol C Tables 4.2.6.8 and 6.1.1.4'
H H 0.0000 0.0000 'International Tables Vol C Tables 4.2.6.8 and 6.1.1.4'
O O 0.0106 0.0060 'International Tables Vol C Tables 4.2.6.8 and 6.1.1.4'
P P 0.1023 0.0942 'International Tables Vol C Tables 4.2.6.8 and 6.1.1.4'
K K 0.2009 0.2494 'International Tables Vol C Tables 4.2.6.8 and 6.1.1.4'
Co Co 0.3494 0.9721 'International Tables Vol C Tables 4.2.6.8 and 6.1.1.4'

loop_
_geom_angle_atom_site_label_1
_geom_angle_atom_site_label_2
_geom_angle_atom_site_label_3
_geom_angle
C1 Co1 C2 40.31(16)
C1 Co1 C6 85.96(17)
C2 Co1 C6 96.87(17)
C1 Co1 C5 101.79(17)
C2 Co1 C5 85.51(16)
C6 Co1 C5 40.32(16)
C1 Co1 P2 132.16(12)
C2 Co1 P2 98.74(12)
C6 Co1 P2 131.83(12)
C5 Co1 P2 96.13(12)
C1 Co1 P1' 96(2)
C2 Co1 P1' 133.1(18)
C6 Co1 P1' 96.3(5)
C5 Co1 P1' 130.0(5)
P2 Co1 P1' 105.2(17)
C1 Co1 P1 99(2)
C2 Co1 P1 135.7(18)
C6 Co1 P1 95.8(5)
C5 Co1 P1 128.5(5)
P2 Co1 P1 103.7(17)
P1' Co1 P1 3(4)
C2 C1 C8 122.4(4)
C2 C1 Co1 69.9(2)
C8 C1 Co1 112.1(3)
C2 C1 K1 82.8(2)
C8 C1 K1 102.4(3)
Co1 C1 K1 143.80(18)
C2 C1 H1 114.8
C8 C1 H1 114.8
Co1 C1 H1 114.8
K1 C1 H1 55.9
C1 C2 C3 122.2(4)
C1 C2 Co1 69.8(2)
C3 C2 Co1 112.1(3)
C1 C2 K1 71.7(2)
C3 C2 K1 108.0(3)
Co1 C2 K1 134.80(18)
C1 C2 H2 114.9
C3 C2 H2 114.9
Co1 C2 H2 114.9
K1 C2 H2 62.9
C4 C3 C2 114.1(4)
C4 C3 H3A 108.7
C2 C3 H3A 108.7
C4 C3 H3B 108.7
C2 C3 H3B 108.7
H3A C3 H3B 107.6
C3 C4 C5 113.3(3)
C3 C4 H4A 108.9
C5 C4 H4A 108.9
C3 C4 H4B 108.9
C5 C4 H4B 108.9
H4A C4 H4B 107.7
C6 C5 C4 123.5(4)
C6 C5 Co1 69.7(2)
C4 C5 Co1 111.6(3)
C6 C5 H5 114.6
C4 C5 H5 114.6
Co1 C5 H5 114.6
C5 C6 C7 121.9(4)
C5 C6 Co1 70.0(2)
C7 C6 Co1 111.4(3)
C5 C6 H6 115.1
C7 C6 H6 115.1
Co1 C6 H6 115.1
C8 C7 C6 114.1(4)
C8 C7 H7A 108.7
C6 C7 H7A 108.7
C8 C7 H7B 108.7
C6 C7 H7B 108.7
H7A C7 H7B 107.6
C1 C8 C7 113.7(4)
C1 C8 H8A 108.8
C7 C8 H8A 108.8
C1 C8 H8B 108.8
C7 C8 H8B 108.8
H8A C8 H8B 107.7
C9 P1 C10 102.9(18)
C9 P1 C11 93.5(16)
C10 P1 C11 92.4(17)
C9 P1 Co1 121.0(13)
C10 P1 Co1 126.4(11)
C11 P1 Co1 112(3)
C9' P1' C10' 103.8(19)
C9' P1' C11' 93.1(16)
C10' P1' C11' 91.8(17)
C9' P1' Co1 123.1(14)
C10' P1' Co1 122.6(11)
C11' P1' Co1 114(3)
C13 P2 C12 96.6(2)
C13 P2 C14 98.5(3)
C12 P2 C14 96.5(3)
C13 P2 Co1 118.24(18)
C12 P2 Co1 124.30(17)
C14 P2 Co1 117.41(18)
P2 C12 H12A 109.5
P2 C12 H12B 109.5
H12A C12 H12B 109.5
P2 C12 H12C 109.5
H12A C12 H12C 109.5
H12B C12 H12C 109.5
P2 C13 H13A 109.5
P2 C13 H13B 109.5
H13A C13 H13B 109.5
P2 C13 H13C 109.5
H13A C13 H13C 109.5
H13B C13 H13C 109.5
P2 C14 H14A 109.5
P2 C14 H14B 109.5
H14A C14 H14B 109.5
P2 C14 H14C 109.5
H14A C14 H14C 109.5
H14B C14 H14C 109.5
O6 K1 O3 165.95(9)
O6 K1 O2 118.97(9)
O3 K1 O2 60.15(9)
O6 K1 O4 119.69(9)
O3 K1 O4 60.57(8)
O2 K1 O4 120.49(9)
O6 K1 O5 60.50(9)
O3 K1 O5 116.30(9)
O2 K1 O5 165.23(9)
O4 K1 O5 59.51(8)
O6 K1 O1 59.76(9)
O3 K1 O1 116.89(9)
O2 K1 O1 59.25(9)
O4 K1 O1 168.83(9)
O5 K1 O1 117.49(9)
O6 K1 O7' 77.2(3)
O3 K1 O7' 88.7(3)
O2 K1 O7' 89.9(4)
O4 K1 O7' 93.6(4)
O5 K1 O7' 75.5(4)
O1 K1 O7' 75.3(5)
O6 K1 O7 82.2(6)
O3 K1 O7 83.9(6)
O2 K1 O7 79.6(6)
O4 K1 O7 99.1(8)
O5 K1 O7 85.8(6)
O1 K1 O7 69.8(9)
O7' K1 O7 10.3(9)
O6 K1 C1 79.22(11)
O3 K1 C1 114.81(11)
O2 K1 C1 99.36(10)
O4 K1 C1 100.18(10)
O5 K1 C1 95.02(10)
O1 K1 C1 90.72(11)
O7' K1 C1 156.3(3)
O7 K1 C1 158.1(8)
O6 K1 C2 99.70(10)
O3 K1 C2 93.68(10)
O2 K1 C2 76.15(10)
O4 K1 C2 102.91(10)
O5 K1 C2 118.60(10)
O1 K1 C2 87.97(10)
O7' K1 C2 162.2(5)
O7 K1 C2 153.2(8)
C1 K1 C2 25.54(10)
C26 O1 C15 113.4(4)
C26 O1 K1 108.6(3)
C15 O1 K1 110.1(3)
O1 C15 C16 109.2(4)
O1 C15 H15A 109.8
C16 C15 H15A 109.8
O1 C15 H15B 109.8
C16 C15 H15B 109.8
H15A C15 H15B 108.3
O2 C16 C15 108.5(4)
O2 C16 H16A 110.0
C15 C16 H16A 110.0
O2 C16 H16B 110.0
C15 C16 H16B 110.0
H16A C16 H16B 108.4
C16 O2 C17 113.0(3)
C16 O2 K1 118.7(3)
C17 O2 K1 116.3(2)
O2 C17 C18 108.3(3)
O2 C17 H17A 110.0
C18 C17 H17A 110.0
O2 C17 H17B 110.0
C18 C17 H17B 110.0
H17A C17 H17B 108.4
O3 C18 C17 109.1(4)
O3 C18 H18A 109.9
C17 C18 H18A 109.9
O3 C18 H18B 109.9
C17 C18 H18B 109.9
H18A C18 H18B 108.3
C18 O3 C19 111.6(3)
C18 O3 K1 114.2(2)
C19 O3 K1 112.6(2)
O3 C19 C20 108.4(3)
O3 C19 H19A 110.0
C20 C19 H19A 110.0
O3 C19 H19B 110.0
C20 C19 H19B 110.0
H19A C19 H19B 108.4
O4 C20 C19 109.1(3)
O4 C20 H20A 109.9
C19 C20 H20A 109.9
O4 C20 H20B 109.9
C19 C20 H20B 109.9
H20A C20 H20B 108.3
C20 O4 C21 112.0(3)
C20 O4 K1 115.2(2)
C21 O4 K1 117.4(2)
O4 C21 C22 108.5(4)
O4 C21 H21A 110.0
C22 C21 H21A 110.0
O4 C21 H21B 110.0
C22 C21 H21B 110.0
H21A C21 H21B 108.4
O5 C22 C21 109.2(3)
O5 C22 H22A 109.8
C21 C22 H22A 109.8
O5 C22 H22B 109.8
C21 C22 H22B 109.8
H22A C22 H22B 108.3
C22 O5 C23 112.8(3)
C22 O5 K1 113.3(2)
C23 O5 K1 110.9(2)
O5 C23 C24 109.0(4)
O5 C23 H23A 109.9
C24 C23 H23A 109.9
O5 C23 H23B 109.9
C24 C23 H23B 109.9
H23A C23 H23B 108.3
O6 C24 C23 108.9(4)
O6 C24 H24A 109.9
C23 C24 H24A 109.9
O6 C24 H24B 109.9
C23 C24 H24B 109.9
H24A C24 H24B 108.3
C24 O6 C25 112.8(4)
C24 O6 K1 118.0(2)
C25 O6 K1 119.5(3)
O6 C25 C26 108.7(4)
O6 C25 H25A 109.9
C26 C25 H25A 109.9
O6 C25 H25B 109.9
C26 C25 H25B 109.9
H25A C25 H25B 108.3
O1 C26 C25 109.4(5)
O1 C26 H26A 109.8
C25 C26 H26A 109.8
O1 C26 H26B 109.8
C25 C26 H26B 109.8
H26A C26 H26B 108.2
C27 O7 C30 105(2)
C27 O7 K1 140.8(19)
C30 O7 K1 114.0(18)
O7 C27 C28 105.2(16)
O7 C27 H27A 110.7
C28 C27 H27A 110.7
O7 C27 H27B 110.7
C28 C27 H27B 110.7
H27A C27 H27B 108.8
C27 C28 C29 103.8(12)
C27 C28 H28A 111.0
C29 C28 H28A 111.0
C27 C28 H28B 111.0
C29 C28 H28B 111.0
H28A C28 H28B 109.0
C30 C29 C28 104.3(12)
C30 C29 H29A 110.9
C28 C29 H29A 110.9
C30 C29 H29B 110.9
C28 C29 H29B 110.9
H29A C29 H29B 108.9
O7 C30 C29 103.9(19)
O7 C30 H30A 111.0
C29 C30 H30A 111.0
O7 C30 H30B 111.0
C29 C30 H30B 111.0
H30A C30 H30B 109.0
C27' O7' C30' 110.4(14)
C27' O7' K1 106.9(13)
C30' O7' K1 122.3(18)
O7' C27' C28' 106.0(12)
O7' C27' H27C 110.5
C28' C27' H27C 110.5
O7' C27' H27D 110.5
C28' C27' H27D 110.5
H27C C27' H27D 108.7
C29' C28' C27' 103.0(11)
C29' C28' H28C 111.2
C27' C28' H28C 111.2
C29' C28' H28D 111.2
C27' C28' H28D 111.2
H28C C28' H28D 109.1
C28' C29' C30' 104.6(11)
C28' C29' H29C 110.8
C30' C29' H29C 110.8
C28' C29' H29D 110.8
C30' C29' H29D 110.8
H29C C29' H29D 108.9
O7' C30' C29' 107.2(12)
O7' C30' H30C 110.3
C29' C30' H30C 110.3
O7' C30' H30D 110.3
C29' C30' H30D 110.3
H30C C30' H30D 108.5

loop_
_geom_bond_atom_site_label_1
_geom_bond_atom_site_label_2
_geom_bond_distance
Co1 C1 2.028(4)
Co1 C2 2.029(4)
Co1 C6 2.035(4)
Co1 C5 2.039(4)
Co1 P2 2.1095(12)
Co1 P1' 2.114(2)
Co1 P1 2.114(3)
C1 C2 1.398(6)
C1 C8 1.499(6)
C1 K1 3.077(4)
C1 H1 1.0000
C2 C3 1.520(6)
C2 K1 3.216(4)
C2 H2 1.0000
C3 C4 1.509(6)
C3 H3A 0.9900
C3 H3B 0.9900
C4 C5 1.509(6)
C4 H4A 0.9900
C4 H4B 0.9900
C5 C6 1.404(6)
C5 H5 1.0000
C6 C7 1.529(6)
C6 H6 1.0000
C7 C8 1.517(6)
C7 H7A 0.9900
C7 H7B 0.9900
C8 H8A 0.9900
C8 H8B 0.9900
P1 C9 1.77(3)
P1 C10 1.81(2)
P1 C11 2.01(7)
C9 H9A 0.9800
C9 H9B 0.9800
C9 H9C 0.9800
C10 H10A 0.9800
C10 H10B 0.9800
C10 H10C 0.9800
C11 H11A 0.9800
C11 H11B 0.9800
C11 H11C 0.9800
P1' C9' 1.76(3)
P1' C10' 1.80(2)
P1' C11' 2.02(7)
C9' H9'A 0.9800
C9' H9'B 0.9800
C9' H9'C 0.9800
C10' H10D 0.9800
C10' H10E 0.9800
C10' H10F 0.9800
C11' H11D 0.9800
C11' H11E 0.9800
C11' H11F 0.9800
P2 C13 1.845(5)
P2 C12 1.849(5)
P2 C14 1.853(5)
C12 H12A 0.9800
C12 H12B 0.9800
C12 H12C 0.9800
C13 H13A 0.9800
C13 H13B 0.9800
C13 H13C 0.9800
C14 H14A 0.9800
C14 H14B 0.9800
C14 H14C 0.9800
K1 O6 2.745(3)
K1 O3 2.771(3)
K1 O2 2.793(3)
K1 O4 2.810(3)
K1 O5 2.840(3)
K1 O1 2.876(3)
K1 O7' 2.98(2)
K1 O7 3.07(3)
O1 C26 1.412(6)
O1 C15 1.417(6)
C15 C16 1.480(7)
C15 H15A 0.9900
C15 H15B 0.9900
C16 O2 1.414(5)
C16 H16A 0.9900
C16 H16B 0.9900
O2 C17 1.418(5)
C17 C18 1.491(6)
C17 H17A 0.9900
C17 H17B 0.9900
C18 O3 1.415(5)
C18 H18A 0.9900
C18 H18B 0.9900
O3 C19 1.424(5)
C19 C20 1.488(6)
C19 H19A 0.9900
C19 H19B 0.9900
C20 O4 1.420(5)
C20 H20A 0.9900
C20 H20B 0.9900
O4 C21 1.427(5)
C21 C22 1.495(6)
C21 H21A 0.9900
C21 H21B 0.9900
C22 O5 1.418(5)
C22 H22A 0.9900
C22 H22B 0.9900
O5 C23 1.420(5)
C23 C24 1.500(7)
C23 H23A 0.9900
C23 H23B 0.9900
C24 O6 1.415(6)
C24 H24A 0.9900
C24 H24B 0.9900
O6 C25 1.418(6)
C25 C26 1.479(8)
C25 H25A 0.9900
C25 H25B 0.9900
C26 H26A 0.9900
C26 H26B 0.9900
O7 C27 1.442(5)
O7 C30 1.443(5)
C27 C28 1.539(5)
C27 H27A 0.9900
C27 H27B 0.9900
C28 C29 1.540(5)
C28 H28A 0.9900
C28 H28B 0.9900
C29 C30 1.539(5)
C29 H29A 0.9900
C29 H29B 0.9900
C30 H30A 0.9900
C30 H30B 0.9900
O7' C27' 1.437(5)
O7' C30' 1.441(5)
C27' C28' 1.538(5)
C27' H27C 0.9900
C27' H27D 0.9900
C28' C29' 1.534(5)
C28' H28C 0.9900
C28' H28D 0.9900
C29' C30' 1.537(5)
C29' H29C 0.9900
C29' H29D 0.9900
C30' H30C 0.9900
C30' H30D 0.9900

loop_
_geom_torsion_atom_site_label_1
_geom_torsion_atom_site_label_2
_geom_torsion_atom_site_label_3
_geom_torsion_atom_site_label_4
_geom_torsion
C6 Co1 C1 C2 -105.6(3)
C5 Co1 C1 C2 -68.3(3)
P2 Co1 C1 C2 41.3(3)
P1' Co1 C1 C2 158.6(5)
P1 Co1 C1 C2 159.1(5)
C2 Co1 C1 C8 117.8(5)
C6 Co1 C1 C8 12.2(4)
C5 Co1 C1 C8 49.5(4)
P2 Co1 C1 C8 159.2(3)
P1' Co1 C1 C8 -83.6(5)
P1 Co1 C1 C8 -83.1(5)
C2 Co1 C1 K1 -43.4(3)
C6 Co1 C1 K1 -148.9(3)
C5 Co1 C1 K1 -111.7(3)
P2 Co1 C1 K1 -2.0(4)
P1' Co1 C1 K1 115.2(5)
P1 Co1 C1 K1 115.8(5)
C8 C1 C2 C3 0.0(6)
Co1 C1 C2 C3 104.0(4)
K1 C1 C2 C3 -100.1(4)
C8 C1 C2 Co1 -104.0(4)
K1 C1 C2 Co1 155.87(15)
C8 C1 C2 K1 100.1(4)
Co1 C1 C2 K1 -155.87(15)
C6 Co1 C2 C1 75.4(3)
C5 Co1 C2 C1 114.2(3)
P2 Co1 C2 C1 -150.3(2)
P1' Co1 C2 C1 -29.9(14)
P1 Co1 C2 C1 -30.3(15)
C1 Co1 C2 C3 -117.6(4)
C6 Co1 C2 C3 -42.2(3)
C5 Co1 C2 C3 -3.4(3)
P2 Co1 C2 C3 92.1(3)
P1' Co1 C2 C3 -147.5(14)
P1 Co1 C2 C3 -147.9(15)
C1 Co1 C2 K1 33.1(2)
C6 Co1 C2 K1 108.6(2)
C5 Co1 C2 K1 147.3(3)
P2 Co1 C2 K1 -117.2(2)
P1' Co1 C2 K1 3.3(14)
P1 Co1 C2 K1 2.9(15)
C1 C2 C3 C4 -86.3(5)
Co1 C2 C3 C4 -6.9(5)
K1 C2 C3 C4 -165.5(3)
C2 C3 C4 C5 17.7(6)
C3 C4 C5 C6 59.2(5)
C3 C4 C5 Co1 -20.0(5)
C1 Co1 C5 C6 -69.1(3)
C2 Co1 C5 C6 -106.1(3)
P2 Co1 C5 C6 155.5(2)
P1' Co1 C5 C6 40(3)
P1 Co1 C5 C6 43(3)
C1 Co1 C5 C4 50.0(3)
C2 Co1 C5 C4 13.0(3)
C6 Co1 C5 C4 119.1(4)
P2 Co1 C5 C4 -85.4(3)
P1' Co1 C5 C4 159(3)
P1 Co1 C5 C4 162(3)
C4 C5 C6 C7 0.4(6)
Co1 C5 C6 C7 103.4(4)
C4 C5 C6 Co1 -103.0(4)
C1 Co1 C6 C5 113.6(3)
C2 Co1 C6 C5 74.7(3)
P2 Co1 C6 C5 -33.6(3)
P1' Co1 C6 C5 -150(2)
P1 Co1 C6 C5 -148(2)
C1 Co1 C6 C7 -3.9(3)
C2 Co1 C6 C7 -42.8(3)
C5 Co1 C6 C7 -117.5(4)
P2 Co1 C6 C7 -151.0(2)
P1' Co1 C6 C7 92(2)
P1 Co1 C6 C7 95(2)
C5 C6 C7 C8 -84.3(5)
Co1 C6 C7 C8 -5.2(5)
C2 C1 C8 C7 61.3(6)
Co1 C1 C8 C7 -18.2(6)
K1 C1 C8 C7 150.6(4)
C6 C7 C8 C1 15.3(6)
C1 Co1 P1 C9 123(4)
C2 Co1 P1 C9 142(3)
C6 Co1 P1 C9 36(4)
C5 Co1 P1 C9 10(5)
P2 Co1 P1 C9 -100(4)
P1' Co1 P1 C9 135(40)
C1 Co1 P1 C10 -97(4)
C2 Co1 P1 C10 -78(5)
C6 Co1 P1 C10 176(4)
C5 Co1 P1 C10 150(3)
P2 Co1 P1 C10 40(5)
P1' Co1 P1 C10 -85(32)
C1 Co1 P1 C11 13.9(6)
C2 Co1 P1 C11 33.1(10)
C6 Co1 P1 C11 -73.0(7)
C5 Co1 P1 C11 -99.1(18)
P2 Co1 P1 C11 151.4(5)
P1' Co1 P1 C11 26(36)
C1 Co1 P1' C9' 77(4)
C2 Co1 P1' C9' 96(3)
C6 Co1 P1' C9' -10(4)
C5 Co1 P1' C9' -34(6)
P2 Co1 P1' C9' -146(4)
P1 Co1 P1' C9' -91(32)
C1 Co1 P1' C10' -62(4)
C2 Co1 P1' C10' -44(5)
C6 Co1 P1' C10' -149(4)
C5 Co1 P1' C10' -174(2)
P2 Co1 P1' C10' 74(4)
P1 Co1 P1' C10' 130(40)
C1 Co1 P1' C11' -171.7(5)
C2 Co1 P1' C11' -152.8(9)
C6 Co1 P1' C11' 101.6(6)
C5 Co1 P1' C11' 77.0(19)
P2 Co1 P1' C11' -34.8(6)
P1 Co1 P1' C11' 21(36)
C1 Co1 P2 C13 -164.0(3)
C2 Co1 P2 C13 -138.4(2)
C6 Co1 P2 C13 -30.9(3)
C5 Co1 P2 C13 -52.0(2)
P1' Co1 P2 C13 82.3(12)
P1 Co1 P2 C13 80.1(11)
C1 Co1 P2 C12 74.4(3)
C2 Co1 P2 C12 100.0(3)
C6 Co1 P2 C12 -152.6(3)
C5 Co1 P2 C12 -173.7(3)
P1' Co1 P2 C12 -39.3(12)
P1 Co1 P2 C12 -41.6(12)
C1 Co1 P2 C14 -46.2(3)
C2 Co1 P2 C14 -20.5(3)
C6 Co1 P2 C14 86.9(3)
C5 Co1 P2 C14 65.8(3)
P1' Co1 P2 C14 -159.9(12)
P1 Co1 P2 C14 -162.1(12)
C2 C1 K1 O6 -142.8(3)
C8 C1 K1 O6 95.6(3)
Co1 C1 K1 O6 -102.2(3)
C2 C1 K1 O3 36.5(3)
C8 C1 K1 O3 -85.1(3)
Co1 C1 K1 O3 77.0(3)
C2 C1 K1 O2 -24.8(3)
C8 C1 K1 O2 -146.5(3)
Co1 C1 K1 O2 15.7(4)
C2 C1 K1 O4 98.7(2)
C8 C1 K1 O4 -23.0(3)
Co1 C1 K1 O4 139.2(3)
C2 C1 K1 O5 158.6(2)
C8 C1 K1 O5 36.9(3)
Co1 C1 K1 O5 -160.9(3)
C2 C1 K1 O1 -83.8(3)
C8 C1 K1 O1 154.6(3)
Co1 C1 K1 O1 -43.2(3)
C2 C1 K1 O7' -136.7(11)
C8 C1 K1 O7' 101.7(11)
Co1 C1 K1 O7' -96.1(11)
C2 C1 K1 O7 -110.3(17)
C8 C1 K1 O7 128.0(17)
Co1 C1 K1 O7 -69.8(17)
C8 C1 K1 C2 -121.6(4)
Co1 C1 K1 C2 40.5(3)
C1 C2 K1 O6 37.1(3)
C3 C2 K1 O6 156.0(3)
Co1 C2 K1 O6 4.4(3)
C1 C2 K1 O3 -147.2(3)
C3 C2 K1 O3 -28.4(3)
Co1 C2 K1 O3 -180.0(2)
C1 C2 K1 O2 154.7(3)
C3 C2 K1 O2 -86.4(3)
Co1 C2 K1 O2 122.0(3)
C1 C2 K1 O4 -86.6(3)
C3 C2 K1 O4 32.3(3)
Co1 C2 K1 O4 -119.3(2)
C1 C2 K1 O5 -24.5(3)
C3 C2 K1 O5 94.4(3)
Co1 C2 K1 O5 -57.2(3)
C1 C2 K1 O1 95.9(3)
C3 C2 K1 O1 -145.2(3)
Co1 C2 K1 O1 63.2(2)
C1 C2 K1 O7' 115.4(10)
C3 C2 K1 O7' -125.7(10)
Co1 C2 K1 O7' 82.7(10)
C1 C2 K1 O7 128.9(13)
C3 C2 K1 O7 -112.2(13)
Co1 C2 K1 O7 96.2(13)
C3 C2 K1 C1 118.9(4)
Co1 C2 K1 C1 -32.7(2)
O6 K1 O1 C26 27.1(3)
O3 K1 O1 C26 -168.4(3)
O2 K1 O1 C26 -150.4(4)
O4 K1 O1 C26 117.6(5)
O5 K1 O1 C26 46.1(4)
O7' K1 O1 C26 110.7(5)
O7 K1 O1 C26 119.8(6)
C1 K1 O1 C26 -49.9(4)
C2 K1 O1 C26 -75.3(4)
O6 K1 O1 C15 151.8(3)
O3 K1 O1 C15 -43.7(3)
O2 K1 O1 C15 -25.7(3)
O4 K1 O1 C15 -117.7(5)
O5 K1 O1 C15 170.8(3)
O7' K1 O1 C15 -124.6(4)
O7 K1 O1 C15 -115.5(6)
C1 K1 O1 C15 74.8(3)
C2 K1 O1 C15 49.4(3)
C26 O1 C15 C16 179.7(4)
K1 O1 C15 C16 57.8(4)
O1 C15 C16 O2 -65.9(5)
C15 C16 O2 C17 -178.9(4)
C15 C16 O2 K1 39.8(5)
O6 K1 O2 C16 -10.7(4)
O3 K1 O2 C16 153.2(4)
O4 K1 O2 C16 158.7(3)
O5 K1 O2 C16 73.1(5)
O1 K1 O2 C16 -8.3(3)
O7' K1 O2 C16 64.6(5)
O7 K1 O2 C16 64.2(8)
C1 K1 O2 C16 -93.5(3)
C2 K1 O2 C16 -104.3(3)
O6 K1 O2 C17 -150.8(3)
O3 K1 O2 C17 13.1(3)
O4 K1 O2 C17 18.6(3)
O5 K1 O2 C17 -67.0(5)
O1 K1 O2 C17 -148.4(3)
O7' K1 O2 C17 -75.5(5)
O7 K1 O2 C17 -75.8(8)
C1 K1 O2 C17 126.4(3)
C2 K1 O2 C17 115.6(3)
C16 O2 C17 C18 173.9(4)
K1 O2 C17 C18 -43.8(4)
O2 C17 C18 O3 64.0(5)
C17 C18 O3 C19 178.0(3)
C17 C18 O3 K1 -52.8(4)
O6 K1 O3 C18 111.8(4)
O2 K1 O3 C18 21.3(3)
O4 K1 O3 C18 -153.2(3)
O5 K1 O3 C18 -174.9(3)
O1 K1 O3 C18 39.2(3)
O7' K1 O3 C18 111.9(5)
O7 K1 O3 C18 102.8(8)
C1 K1 O3 C18 -65.3(3)
C2 K1 O3 C18 -50.4(3)
O6 K1 O3 C19 -119.6(4)
O2 K1 O3 C19 150.0(3)
O4 K1 O3 C19 -24.5(2)
O5 K1 O3 C19 -46.3(3)
O1 K1 O3 C19 167.9(2)
O7' K1 O3 C19 -119.4(5)
O7 K1 O3 C19 -128.5(8)
C1 K1 O3 C19 63.4(3)
C2 K1 O3 C19 78.3(3)
C18 O3 C19 C20 -173.4(3)
K1 O3 C19 C20 56.5(4)
O3 C19 C20 O4 -65.9(4)
C19 C20 O4 C21 179.4(3)
C19 C20 O4 K1 41.7(4)
O6 K1 O4 C20 153.9(2)
O3 K1 O4 C20 -10.0(2)
O2 K1 O4 C20 -15.5(3)
O5 K1 O4 C20 147.3(3)
O1 K1 O4 C20 69.9(6)
O7' K1 O4 C20 76.5(4)
O7 K1 O4 C20 67.7(6)
C1 K1 O4 C20 -122.8(3)
C2 K1 O4 C20 -96.9(3)
O6 K1 O4 C21 18.6(3)
O3 K1 O4 C21 -145.2(3)
O2 K1 O4 C21 -150.8(3)
O5 K1 O4 C21 12.1(3)
O1 K1 O4 C21 -65.4(6)
O7' K1 O4 C21 -58.8(4)
O7 K1 O4 C21 -67.5(6)
C1 K1 O4 C21 101.9(3)
C2 K1 O4 C21 127.8(3)
C20 O4 C21 C22 -179.6(3)
K1 O4 C21 C22 -42.9(4)
O4 C21 C22 O5 64.1(5)
C21 C22 O5 C23 179.3(4)
C21 C22 O5 K1 -53.6(4)
O6 K1 O5 C22 -151.3(3)
O3 K1 O5 C22 44.2(3)
O2 K1 O5 C22 116.6(4)
O4 K1 O5 C22 22.2(3)
O1 K1 O5 C22 -170.1(3)
O7' K1 O5 C22 125.4(5)
O7 K1 O5 C22 125.3(8)
C1 K1 O5 C22 -76.7(3)
C2 K1 O5 C22 -66.3(3)
O6 K1 O5 C23 -23.3(3)
O3 K1 O5 C23 172.2(3)
O2 K1 O5 C23 -115.4(4)
O4 K1 O5 C23 150.2(3)
O1 K1 O5 C23 -42.1(3)
O7' K1 O5 C23 -106.6(5)
O7 K1 O5 C23 -106.7(8)
C1 K1 O5 C23 51.3(3)
C2 K1 O5 C23 61.7(3)
C22 O5 C23 C24 -177.5(4)
K1 O5 C23 C24 54.2(4)
O5 C23 C24 O6 -64.8(5)
C23 C24 O6 C25 -171.9(4)
C23 C24 O6 K1 42.1(5)
O3 K1 O6 C24 69.7(5)
O2 K1 O6 C24 152.2(3)
O4 K1 O6 C24 -17.4(3)
O5 K1 O6 C24 -10.9(3)
O1 K1 O6 C24 149.8(3)
O7' K1 O6 C24 69.5(5)
O7 K1 O6 C24 78.6(9)
C1 K1 O6 C24 -113.0(3)
C2 K1 O6 C24 -128.4(3)
O3 K1 O6 C25 -74.0(6)
O2 K1 O6 C25 8.5(4)
O4 K1 O6 C25 -161.0(4)
O5 K1 O6 C25 -154.6(4)
O1 K1 O6 C25 6.1(4)
O7' K1 O6 C25 -74.2(6)
O7 K1 O6 C25 -65.0(9)
C1 K1 O6 C25 103.3(4)
C2 K1 O6 C25 87.9(4)
C24 O6 C25 C26 177.4(4)
K1 O6 C25 C26 -37.2(6)
C15 O1 C26 C25 178.8(4)
K1 O1 C26 C25 -58.5(5)
O6 C25 C26 O1 65.1(6)
O6 K1 O7 C27 160(5)
O3 K1 O7 C27 -22(5)
O2 K1 O7 C27 38(5)
O4 K1 O7 C27 -81(5)
O5 K1 O7 C27 -139(5)
O1 K1 O7 C27 99(5)
O7' K1 O7 C27 -140(9)
C1 K1 O7 C27 128(4)
C2 K1 O7 C27 64(5)
O6 K1 O7 C30 -25(3)
O3 K1 O7 C30 153(3)
O2 K1 O7 C30 -146(3)
O4 K1 O7 C30 94(3)
O5 K1 O7 C30 36(3)
O1 K1 O7 C30 -85(3)
O7' K1 O7 C30 36(4)
C1 K1 O7 C30 -57(4)
C2 K1 O7 C30 -121(3)
C30 O7 C27 C28 40(4)
K1 O7 C27 C28 -144(4)
O7 C27 C28 C29 -22(6)
C27 C28 C29 C30 -3(6)
C27 O7 C30 C29 -42(4)
K1 O7 C30 C29 141(4)
C28 C29 C30 O7 27(6)
O6 K1 O7' C27' 165.4(17)
O3 K1 O7' C27' -14.5(16)
O2 K1 O7' C27' 45.6(16)
O4 K1 O7' C27' -74.9(16)
O5 K1 O7' C27' -132.1(17)
O1 K1 O7' C27' 103.7(17)
O7 K1 O7' C27' 48(5)
C1 K1 O7' C27' 159.3(13)
C2 K1 O7' C27' 84(2)
O6 K1 O7' C30' 36.9(18)
O3 K1 O7' C30' -143.1(19)
O2 K1 O7' C30' -82.9(19)
O4 K1 O7' C30' 156.5(18)
O5 K1 O7' C30' 99.3(18)
O1 K1 O7' C30' -24.8(18)
O7 K1 O7' C30' -81(6)
C1 K1 O7' C30' 31(3)
C2 K1 O7' C30' -45(2)
C30' O7' C27' C28' -22(3)
K1 O7' C27' C28' -157.5(16)
O7' C27' C28' C29' 30(3)
C27' C28' C29' C30' -26(3)
C27' O7' C30' C29' 6(4)
K1 O7' C30' C29' 132.5(19)
C28' C29' C30' O7' 13(4)
